data_7011294
loop_
_publ_author_name
'Jacqueline Hamblin'
'Alexander Jackson'
'Nathaniel W. Alcock'
'Michael J. Hannon'

_publ_section_title
;
 Triple helicates and planar dimers arising from silver(I) coordination
 to directly linked bis-pyridylimine ligands
;
_journal_issue 8
_journal_name_full 'J. Chem. Soc., Dalton Trans.'
_journal_page_first 1635
_journal_page_last 1641
_journal_paper_doi 10.1039/b110137b
_journal_year 2002
_chemical_formula_sum 'C40 H30 F24 Fe2 N16 O8 P4'
_chemical_formula_weight 1554.38
_space_group_IT_number 43
_symmetry_cell_setting orthorhombic
_symmetry_space_group_name_Hall 'F 2 -2d'
_symmetry_space_group_name_H-M 'F d d 2'
_atom_sites_solution_hydrogens geom
_atom_sites_solution_primary direct
_atom_sites_solution_secondary difmap
_audit_creation_method SHELXL-97
_cell_angle_alpha 90.00
_cell_angle_beta 90.00
_cell_angle_gamma 90.00
_cell_formula_units_Z 8
_cell_length_a 22.74680(10)
_cell_length_b 41.1307(7)
_cell_length_c 13.0308(2)
_cell_measurement_reflns_used 6139
_cell_measurement_temperature 180(2)
_cell_measurement_theta_max 15
_cell_measurement_theta_min 3
_cell_volume 12191.5(3)
_computing_structure_refinement 'SHELXL-97 (Sheldrick, 1997)'
_computing_structure_solution 'SHELXS-97 (Sheldrick, 1990)'
_diffrn_ambient_temperature 180(2)
_diffrn_measured_fraction_theta_full 0.996
_diffrn_measured_fraction_theta_max 0.996
_diffrn_radiation_monochromator graphite
_diffrn_radiation_source 'normal-focus sealed tube'
_diffrn_radiation_type MoK\a
_diffrn_radiation_wavelength 0.71073
_diffrn_reflns_av_R_equivalents 0.0924
_diffrn_reflns_av_sigmaI/netI 0.0776
_diffrn_reflns_limit_h_max 26
_diffrn_reflns_limit_h_min -25
_diffrn_reflns_limit_k_max 48
_diffrn_reflns_limit_k_min -23
_diffrn_reflns_limit_l_max 15
_diffrn_reflns_limit_l_min -15
_diffrn_reflns_number 15169
_diffrn_reflns_theta_full 25.00
_diffrn_reflns_theta_max 25.00
_diffrn_reflns_theta_min 2.33
_exptl_absorpt_coefficient_mu 0.716
_exptl_absorpt_correction_type none
_exptl_crystal_colour brown
_exptl_crystal_density_diffrn 1.694
_exptl_crystal_density_method 'not measured'
_exptl_crystal_description block
_exptl_crystal_F_000 6192
_exptl_crystal_size_max 0.18
_exptl_crystal_size_mid 0.18
_exptl_crystal_size_min 0.14
_refine_diff_density_max 0.739
_refine_diff_density_min -0.604
_refine_diff_density_rms 0.096
_refine_ls_abs_structure_details 'Flack H D (1983), Acta Cryst. A39, 876-881'
_refine_ls_abs_structure_Flack 0.02(4)
_refine_ls_extinction_method none
_refine_ls_goodness_of_fit_ref 1.198
_refine_ls_hydrogen_treatment mixed
_refine_ls_matrix_type full
_refine_ls_number_parameters 448
_refine_ls_number_reflns 5165
_refine_ls_number_restraints 40
_refine_ls_restrained_S_all 1.198
_refine_ls_R_factor_all 0.1109
_refine_ls_R_factor_gt 0.0809
_refine_ls_shift/su_max 0.135
_refine_ls_shift/su_mean 0.006
_refine_ls_structure_factor_coef Fsqd
_refine_ls_weighting_details 'calc w=1/[\s^2^(Fo^2^)+(0.0300P)^2^+225.0000P] where P=(Fo^2^+2Fc^2^)/3'
_refine_ls_weighting_scheme calc
_refine_ls_wR_factor_gt 0.1547
_refine_ls_wR_factor_ref 0.1739
_reflns_number_gt 4140
_reflns_number_total 5165
_reflns_threshold_expression >2sigma(I)
_cod_data_source_file b110137b.txt
_cod_data_source_block febim
_cod_original_sg_symbol_H-M Fdd2
_cod_database_code 7011294

loop_
_symmetry_equiv_pos_as_xyz
'x, y, z'
'-x, -y, z'
'x+1/4, -y+1/4, z+1/4'
'-x+1/4, y+1/4, z+1/4'
'x, y+1/2, z+1/2'
'-x, -y+1/2, z+1/2'
'x+1/4, -y+3/4, z+3/4'
'-x+1/4, y+3/4, z+3/4'
'x+1/2, y, z+1/2'
'-x+1/2, -y, z+1/2'
'x+3/4, -y+1/4, z+3/4'
'-x+3/4, y+1/4, z+3/4'
'x+1/2, y+1/2, z'
'-x+1/2, -y+1/2, z'
'x+3/4, -y+3/4, z+1/4'
'-x+3/4, y+3/4, z+1/4'

loop_
_atom_site_label
_atom_site_type_symbol
_atom_site_fract_x
_atom_site_fract_y
_atom_site_fract_z
_atom_site_U_iso_or_equiv
_atom_site_adp_type
_atom_site_occupancy
_atom_site_symmetry_multiplicity
_atom_site_calc_flag
_atom_site_refinement_flags
_atom_site_disorder_assembly
_atom_site_disorder_group
Fe1 Fe 0.27974(5) 0.21078(3) 1.01003(9) 0.0255(3) Uani 1 1 d . . .
N11 N 0.3121(3) 0.24719(15) 0.9360(5) 0.0270(16) Uani 1 1 d . . .
C12 C 0.3366(4) 0.2428(2) 0.8495(7) 0.037(2) Uani 1 1 d . . .
H12A H 0.3545 0.2596 0.8106 0.044 Uiso 1 1 calc R . .
C13 C 0.3342(4) 0.2085(2) 0.8165(7) 0.035(2) Uani 1 1 d . . .
N14 N 0.3021(3) 0.18901(16) 0.8807(5) 0.0274(16) Uani 1 1 d . . .
C15 C 0.2923(4) 0.1587(2) 0.8486(6) 0.0305(19) Uani 1 1 d . . .
H15A H 0.2695 0.1446 0.8904 0.037 Uiso 1 1 calc R . .
C16 C 0.3143(4) 0.1470(2) 0.7562(8) 0.040(2) Uani 1 1 d . . .
H16A H 0.3064 0.1253 0.7361 0.048 Uiso 1 1 calc R . .
C17 C 0.3465(5) 0.1662(3) 0.6952(8) 0.057(3) Uani 1 1 d . . .
H17A H 0.3620 0.1581 0.6325 0.069 Uiso 1 1 calc R . .
C18 C 0.3570(5) 0.1981(2) 0.7251(8) 0.056(3) Uani 1 1 d . . .
H18A H 0.3794 0.2123 0.6831 0.068 Uiso 1 1 calc R . .
N21 N 0.2001(3) 0.22154(15) 0.9713(5) 0.0270(15) Uani 1 1 d . . .
C22 C 0.1591(4) 0.20180(19) 0.9981(7) 0.032(2) Uani 1 1 d . . .
H22A H 0.1186 0.2060 0.9858 0.039 Uiso 1 1 calc R . .
C23 C 0.1795(4) 0.1728(2) 1.0483(6) 0.0292(19) Uani 1 1 d . . .
N24 N 0.2382(3) 0.17220(16) 1.0655(5) 0.0269(15) Uani 1 1 d . . .
C25 C 0.2614(4) 0.1463(2) 1.1121(7) 0.040(2) Uani 1 1 d . . .
H25A H 0.3026 0.1456 1.1237 0.048 Uiso 1 1 calc R . .
C26 C 0.2266(5) 0.1203(2) 1.1443(7) 0.045(2) Uani 1 1 d . . .
H26A H 0.2441 0.1022 1.1776 0.054 Uiso 1 1 calc R . .
C27 C 0.1671(5) 0.1210(3) 1.1277(8) 0.051(3) Uani 1 1 d . . .
H27A H 0.1430 0.1035 1.1497 0.061 Uiso 1 1 calc R . .
C28 C 0.1428(4) 0.1475(2) 1.0784(7) 0.038(2) Uani 1 1 d . . .
H28A H 0.1018 0.1484 1.0653 0.046 Uiso 1 1 calc R . .
N31 N 0.2718(3) 0.23796(16) 1.1298(5) 0.0303(16) Uani 1 1 d . . .
C32 C 0.3134(4) 0.2387(2) 1.1970(7) 0.032(2) Uani 1 1 d . . .
H32A H 0.3131 0.2525 1.2556 0.039 Uiso 1 1 calc R . .
C33 C 0.3610(4) 0.2163(2) 1.1737(6) 0.032(2) Uani 1 1 d . . .
N34 N 0.3546(3) 0.20057(17) 1.0806(5) 0.0302(17) Uani 1 1 d . . .
C35 C 0.3971(4) 0.1806(2) 1.0517(7) 0.035(2) Uani 1 1 d . . .
H35A H 0.3932 0.1694 0.9883 0.042 Uiso 1 1 calc R . .
C36 C 0.4474(4) 0.1754(2) 1.1108(9) 0.045(3) Uani 1 1 d . . .
H36A H 0.4774 0.1613 1.0866 0.054 Uiso 1 1 calc R . .
C37 C 0.4534(4) 0.1906(2) 1.2036(8) 0.042(2) Uani 1 1 d . . .
H37A H 0.4867 0.1868 1.2458 0.051 Uiso 1 1 calc R . .
C38 C 0.4096(4) 0.2117(2) 1.2339(7) 0.042(2) Uani 1 1 d . . .
H38A H 0.4132 0.2231 1.2970 0.050 Uiso 1 1 calc R . .
P1 P -0.04057(14) 0.30852(8) 0.7852(2) 0.0601(9) Uani 1 1 d D . .
F11 F -0.0031(3) 0.27592(17) 0.7842(7) 0.099(3) Uani 1 1 d D . .
F12 F -0.0776(4) 0.34053(19) 0.7853(7) 0.116(3) Uani 1 1 d D . .
F13 F -0.0005(5) 0.3216(2) 0.8717(8) 0.154(5) Uani 1 1 d D . .
F14 F -0.0824(4) 0.29346(19) 0.6992(6) 0.105(3) Uani 1 1 d D . .
F15 F -0.0823(4) 0.2918(3) 0.8656(8) 0.167(5) Uani 1 1 d D . .
F16 F -0.0012(4) 0.3223(2) 0.6981(7) 0.127(4) Uani 1 1 d D . .
P2 P 0.13232(11) 0.16957(6) 0.7164(2) 0.0403(6) Uani 1 1 d D . .
F21 F 0.1686(3) 0.14040(15) 0.6706(5) 0.072(2) Uani 1 1 d D . .
F22 F 0.0953(2) 0.19904(15) 0.7638(6) 0.081(2) Uani 1 1 d D . .
F23 F 0.1891(3) 0.19084(15) 0.7255(8) 0.107(4) Uani 1 1 d D . .
F24 F 0.0742(3) 0.14864(16) 0.7143(6) 0.089(3) Uani 1 1 d D . .
F25 F 0.1448(4) 0.1560(2) 0.8283(5) 0.110(3) Uani 1 1 d D . .
F26 F 0.1190(4) 0.1828(2) 0.6078(6) 0.126(4) Uani 1 1 d D . .
O11A O -0.0725(5) 0.2085(3) 1.0002(10) 0.076(4) Uani 0.697(15) 1 d P . .
O11B O 0.0481(11) 0.2470(6) 0.993(2) 0.064(9) Uiso 0.303(15) 1 d PD . .
O12 O 0.0119(5) 0.2096(2) 0.9517(8) 0.096(3) Uani 1 1 d D . .
C01 C -0.0296(10) 0.2533(3) 1.0502(11) 0.114(7) Uani 1 1 d D . .
N01A N -0.0265(6) 0.2201(4) 0.9966(9) 0.042(3) Uani 0.697(15) 1 d P . .
N01B N -0.0012(14) 0.2360(7) 0.996(2) 0.048(8) Uiso 0.303(15) 1 d PD . .
O21A O -0.2656(10) 0.1924(6) 0.821(2) 0.246(13) Uani 1.00(2) 1 d P . .
O22 O -0.2084(6) 0.1640(4) 0.8391(11) 0.131(5) Uani 1.00(2) 1 d P . .
C002 C -0.2921(7) 0.1536(4) 0.9344(14) 0.103(6) Uani 1.00(2) 1 d P . .
N002 N -0.2392(12) 0.1706(4) 0.898(2) 0.237(19) Uani 1.00(2) 1 d P . .
C03D C -0.2928(17) 0.2562(9) 1.018(4) 0.119(11) Uiso 0.50 1 d P . .
C03C C -0.2500 0.2500 1.091(5) 0.103(15) Uiso 0.50 2 d SP . .
C03B C -0.2500 0.2500 1.013(5) 0.114(16) Uiso 0.50 2 d SP . .
C03A C -0.2845(16) 0.2394(9) 0.932(3) 0.119(12) Uiso 0.50 1 d P . .

loop_
_atom_site_aniso_label
_atom_site_aniso_U_11
_atom_site_aniso_U_22
_atom_site_aniso_U_33
_atom_site_aniso_U_23
_atom_site_aniso_U_13
_atom_site_aniso_U_12
Fe1 0.0256(5) 0.0227(5) 0.0283(6) 0.0010(5) 0.0001(5) -0.0008(5)
N11 0.023(4) 0.019(3) 0.040(4) 0.002(3) 0.005(3) 0.004(3)
C12 0.035(5) 0.029(5) 0.047(6) 0.005(4) 0.020(5) 0.003(4)
C13 0.041(5) 0.027(5) 0.038(5) -0.007(4) 0.014(4) 0.010(4)
N14 0.023(4) 0.023(4) 0.036(4) 0.003(3) -0.003(3) 0.004(3)
C15 0.034(5) 0.025(4) 0.032(5) 0.005(4) -0.003(4) -0.002(4)
C16 0.056(6) 0.030(4) 0.035(5) -0.003(4) -0.003(5) 0.004(4)
C17 0.073(8) 0.048(6) 0.050(7) -0.001(5) 0.022(6) 0.016(6)
C18 0.092(9) 0.025(5) 0.053(6) 0.005(5) 0.037(6) 0.009(5)
N21 0.026(4) 0.026(4) 0.029(4) -0.003(3) 0.004(3) -0.001(3)
C22 0.022(4) 0.038(5) 0.037(5) 0.000(4) -0.004(4) -0.002(4)
C23 0.037(5) 0.023(4) 0.027(4) -0.003(3) 0.006(4) -0.006(4)
N24 0.029(4) 0.026(4) 0.025(4) 0.007(3) 0.005(3) 0.006(3)
C25 0.041(5) 0.036(5) 0.044(6) 0.004(4) -0.008(5) 0.002(4)
C26 0.071(7) 0.021(5) 0.042(6) 0.002(4) -0.003(5) 0.002(5)
C27 0.048(6) 0.048(6) 0.057(7) 0.011(5) 0.017(5) -0.014(5)
C28 0.050(6) 0.032(5) 0.033(5) 0.005(4) 0.006(4) -0.009(4)
N31 0.027(4) 0.029(4) 0.035(4) -0.001(3) 0.000(3) 0.000(3)
C32 0.034(5) 0.035(5) 0.028(5) 0.002(4) -0.002(4) 0.007(4)
C33 0.029(5) 0.040(5) 0.026(4) 0.004(4) -0.009(4) -0.002(4)
N34 0.025(4) 0.030(4) 0.035(4) 0.003(3) -0.002(3) -0.005(3)
C35 0.033(5) 0.025(4) 0.046(5) 0.006(4) -0.005(4) 0.004(4)
C36 0.021(5) 0.040(5) 0.074(8) 0.016(5) 0.001(5) 0.008(4)
C37 0.035(5) 0.050(6) 0.042(6) 0.015(5) -0.015(5) 0.000(5)
C38 0.040(5) 0.044(5) 0.041(6) 0.010(4) -0.008(5) -0.004(5)
P1 0.067(2) 0.0627(19) 0.0510(19) -0.0075(14) -0.0044(15) 0.0107(16)
F11 0.099(6) 0.079(5) 0.119(7) -0.002(5) -0.028(5) 0.023(4)
F12 0.132(7) 0.112(7) 0.103(7) -0.039(6) -0.039(6) 0.071(6)
F13 0.201(11) 0.091(7) 0.170(10) -0.067(7) -0.125(9) 0.044(7)
F14 0.105(6) 0.086(6) 0.126(7) 0.009(5) -0.060(6) -0.012(5)
F15 0.143(10) 0.240(14) 0.117(9) 0.058(9) 0.042(8) 0.047(10)
F16 0.118(7) 0.114(7) 0.148(9) 0.046(6) 0.056(7) -0.004(6)
P2 0.0404(14) 0.0360(13) 0.0446(14) -0.0050(11) -0.0047(12) 0.0007(11)
F21 0.077(4) 0.054(4) 0.084(5) -0.007(4) 0.010(4) 0.022(4)
F22 0.045(3) 0.065(4) 0.133(7) -0.059(5) 0.004(4) -0.002(3)
F23 0.039(4) 0.054(4) 0.229(11) -0.014(6) 0.006(5) 0.001(3)
F24 0.061(4) 0.062(4) 0.144(8) -0.046(5) 0.007(4) -0.018(3)
F25 0.156(8) 0.111(7) 0.061(5) -0.001(5) -0.009(5) 0.006(6)
F26 0.189(10) 0.128(8) 0.061(5) 0.027(5) -0.012(6) 0.072(7)
O11A 0.064(8) 0.106(10) 0.059(8) -0.007(7) 0.006(7) -0.024(7)
O12 0.120(9) 0.088(7) 0.080(7) -0.014(6) 0.009(7) -0.004(6)
C01 0.23(2) 0.051(8) 0.057(8) -0.023(7) 0.001(11) -0.024(11)
N01A 0.028(6) 0.066(9) 0.033(7) 0.024(6) 0.006(6) 0.002(7)
O21A 0.20(2) 0.22(2) 0.31(3) 0.04(2) 0.08(2) -0.054(19)
O22 0.114(10) 0.151(13) 0.128(11) 0.004(10) 0.008(9) 0.012(9)
C002 0.080(10) 0.097(12) 0.132(14) 0.053(10) 0.052(10) 0.015(9)
N002 0.29(3) 0.070(11) 0.35(4) -0.023(15) 0.29(3) 0.003(13)

loop_
_atom_type_symbol
_atom_type_description
_atom_type_scat_dispersion_real
_atom_type_scat_dispersion_imag
_atom_type_scat_source
C C 0.0033 0.0016 'International Tables Vol C Tables 4.2.6.8 and 6.1.1.4'
H H 0.0000 0.0000 'International Tables Vol C Tables 4.2.6.8 and 6.1.1.4'
N N 0.0061 0.0033 'International Tables Vol C Tables 4.2.6.8 and 6.1.1.4'
F F 0.0171 0.0103 'International Tables Vol C Tables 4.2.6.8 and 6.1.1.4'
P P 0.1023 0.0942 'International Tables Vol C Tables 4.2.6.8 and 6.1.1.4'
Fe Fe 0.3463 0.8444 'International Tables Vol C Tables 4.2.6.8 and 6.1.1.4'
O O 0.0106 0.0060 'International Tables Vol C Tables 4.2.6.8 and 6.1.1.4'

loop_
_geom_angle_atom_site_label_1
_geom_angle_atom_site_label_2
_geom_angle_atom_site_label_3
_geom_angle
_geom_angle_site_symmetry_1
_geom_angle_site_symmetry_3
_geom_angle_publ_flag
N11 Fe1 N31 89.4(3) . . y
N11 Fe1 N21 92.9(3) . . y
N31 Fe1 N21 89.4(3) . . y
N11 Fe1 N14 80.0(3) . . y
N31 Fe1 N14 167.9(3) . . y
N21 Fe1 N14 97.0(3) . . y
N11 Fe1 N34 93.9(3) . . y
N31 Fe1 N34 80.1(3) . . y
N21 Fe1 N34 167.4(3) . . y
N14 Fe1 N34 94.5(3) . . y
N11 Fe1 N24 170.4(3) . . y
N31 Fe1 N24 97.1(3) . . y
N21 Fe1 N24 80.3(3) . . y
N14 Fe1 N24 94.1(3) . . y
N34 Fe1 N24 94.0(3) . . y
N11 Fe1 Fe1 142.2(2) . 14_545 ?
N31 Fe1 Fe1 125.2(2) . 14_545 ?
N21 Fe1 Fe1 101.27(19) . 14_545 ?
N14 Fe1 Fe1 63.64(19) . 14_545 ?
N34 Fe1 Fe1 79.6(2) . 14_545 ?
N24 Fe1 Fe1 35.25(19) . 14_545 ?
C12 N11 N21 120.8(7) . 14 ?
C12 N11 Fe1 120.0(6) . . ?
N21 N11 Fe1 118.4(5) 14 . ?
N11 C12 C13 112.3(8) . . ?
C18 C13 N14 123.4(9) . . ?
C18 C13 C12 122.6(9) . . ?
N14 C13 C12 113.7(7) . . ?
C15 N14 C13 116.5(7) . . ?
C15 N14 Fe1 130.4(6) . . ?
C13 N14 Fe1 113.1(5) . . ?
N14 C15 C16 122.2(8) . . ?
C17 C16 C15 120.6(9) . . ?
C16 C17 C18 118.9(9) . . ?
C13 C18 C17 118.4(9) . . ?
C22 N21 N11 121.9(7) . 14 ?
C22 N21 Fe1 117.7(6) . . ?
N11 N21 Fe1 119.0(5) 14 . ?
N21 C22 C23 114.4(7) . . ?
N24 C23 C28 122.1(8) . . ?
N24 C23 C22 114.2(7) . . ?
C28 C23 C22 123.8(8) . . ?
C25 N24 C23 118.6(7) . . ?
C25 N24 Fe1 128.1(6) . . ?
C23 N24 Fe1 113.2(5) . . ?
N24 C25 C26 121.7(9) . . ?
C27 C26 C25 119.7(9) . . ?
C26 C27 C28 119.1(9) . . ?
C27 C28 C23 118.8(9) . . ?
C32 N31 N31 120.2(7) . 14 ?
C32 N31 Fe1 119.6(6) . . ?
N31 N31 Fe1 118.5(3) 14 . ?
N31 C32 C33 112.9(8) . . ?
C38 C33 N34 121.5(8) . . ?
C38 C33 C32 124.7(8) . . ?
N34 C33 C32 113.7(7) . . ?
C35 N34 C33 117.6(7) . . ?
C35 N34 Fe1 128.9(6) . . ?
C33 N34 Fe1 113.5(5) . . ?
N34 C35 C36 122.5(9) . . ?
C37 C36 C35 119.9(9) . . ?
C36 C37 C38 117.9(9) . . ?
C33 C38 C37 120.5(9) . . ?
F13 P1 F16 93.8(6) . . ?
F13 P1 F12 91.4(4) . . ?
F16 P1 F12 90.2(5) . . ?
F13 P1 F15 91.3(6) . . ?
F16 P1 F15 174.2(6) . . ?
F12 P1 F15 92.4(5) . . ?
F13 P1 F11 89.0(4) . . ?
F16 P1 F11 89.6(5) . . ?
F12 P1 F11 179.6(5) . . ?
F15 P1 F11 87.7(5) . . ?
F13 P1 F14 177.2(5) . . ?
F16 P1 F14 88.4(5) . . ?
F12 P1 F14 90.4(4) . . ?
F15 P1 F14 86.5(5) . . ?
F11 P1 F14 89.2(4) . . ?
F26 P2 F23 92.0(5) . . ?
F26 P2 F21 91.4(4) . . ?
F23 P2 F21 91.3(4) . . ?
F26 P2 F24 90.6(5) . . ?
F23 P2 F24 176.5(5) . . ?
F21 P2 F24 90.9(4) . . ?
F26 P2 F25 179.0(6) . . ?
F23 P2 F25 88.8(5) . . ?
F21 P2 F25 89.2(4) . . ?
F24 P2 F25 88.5(5) . . ?
F26 P2 F22 89.0(5) . . ?
F23 P2 F22 89.0(3) . . ?
F21 P2 F22 179.5(5) . . ?
F24 P2 F22 88.8(3) . . ?
F25 P2 F22 90.4(4) . . ?
N01A O12 N01B 42.1(14) . . ?
N01B C01 N01A 34.4(16) . . ?
N01B N01A O12 77(2) . . ?
N01B N01A O11A 156(3) . . ?
O12 N01A O11A 124.2(17) . . ?
N01B N01A C01 51(2) . . ?
O12 N01A C01 127.4(15) . . ?
O11A N01A C01 107.9(14) . . ?
N01A N01B C01 95(3) . . ?
N01A N01B O11B 153(3) . . ?
C01 N01B O11B 107(3) . . ?
N01A N01B O12 61.2(19) . . ?
C01 N01B O12 155(3) . . ?
O11B N01B O12 95(2) . . ?
N002 O21A O22 37.6(10) . . ?
N002 O22 O21A 56.8(19) . . ?
O22 N002 C002 130(2) . . ?
O22 N002 O21A 86(2) . . ?
C002 N002 O21A 100(2) . . ?
C03B C03D C03A 71(4) . . ?
C03B C03D C03C 47(4) . . ?
C03A C03D C03C 113(4) . . ?
C03B C03D C03D 4(5) . 14_455 ?
C03A C03D C03D 74(3) . 14_455 ?
C03C C03D C03D 43(3) . 14_455 ?
C03B C03C C03D 47(3) . . ?
C03B C03C C03D 47(3) . 14_455 ?
C03D C03C C03D 93(5) . 14_455 ?
C03D C03B C03D 172(10) . 14_455 ?
C03D C03B C03C 86(5) . . ?
C03D C03B C03C 86(5) 14_455 . ?
C03D C03B C03A 121(6) . 14_455 ?
C03D C03B C03A 65(4) 14_455 14_455 ?
C03C C03B C03A 139(3) . 14_455 ?
C03D C03B C03A 65(4) . . ?
C03D C03B C03A 121(6) 14_455 . ?
C03C C03B C03A 139(3) . . ?
C03A C03B C03A 81(5) 14_455 . ?
C03D C03A C03B 44(2) . . ?
C03D C03A C03A 83(3) . 14_455 ?
C03B C03A C03A 49(3) . 14_455 ?

loop_
_geom_bond_atom_site_label_1
_geom_bond_atom_site_label_2
_geom_bond_distance
_geom_bond_site_symmetry_2
_geom_bond_publ_flag
Fe1 N11 1.928(7) . y
Fe1 N31 1.928(7) . y
Fe1 N21 1.932(7) . y
Fe1 N14 1.975(7) . y
Fe1 N34 1.980(7) . y
Fe1 N24 1.983(7) . y
Fe1 Fe1 37.928(2) 14_545 y
N11 C12 1.271(11) . ?
N11 N21 1.394(9) 14 ?
C12 C13 1.474(12) . ?
C13 C18 1.369(13) . ?
C13 N14 1.370(11) . ?
N14 C15 1.334(10) . ?
C15 C16 1.390(13) . ?
C16 C17 1.338(14) . ?
C17 C18 1.388(14) . ?
N21 C22 1.285(10) . ?
N21 N11 1.394(9) 14 ?
C22 C23 1.437(12) . ?
C23 N24 1.354(11) . ?
C23 C28 1.390(12) . ?
N24 C25 1.335(11) . ?
C25 C26 1.395(13) . ?
C26 C27 1.371(14) . ?
C27 C28 1.380(13) . ?
N31 C32 1.291(11) . ?
N31 N31 1.401(13) 14 ?
C32 C33 1.452(12) . ?
C33 C38 1.370(12) . ?
C33 N34 1.382(11) . ?
N34 C35 1.323(11) . ?
C35 C36 1.396(12) . ?
C36 C37 1.369(14) . ?
C37 C38 1.377(14) . ?
P1 F13 1.546(8) . ?
P1 F16 1.553(8) . ?
P1 F12 1.563(7) . ?
P1 F15 1.574(9) . ?
P1 F11 1.589(7) . ?
P1 F14 1.595(7) . ?
P2 F26 1.546(7) . ?
P2 F23 1.564(6) . ?
P2 F21 1.573(6) . ?
P2 F24 1.579(6) . ?
P2 F25 1.587(7) . ?
P2 F22 1.600(6) . ?
O11A N01A 1.150(16) . ?
O11B N01B 1.21(3) . ?
O12 N01A 1.136(14) . ?
O12 N01B 1.26(3) . ?
C01 N01B 1.20(3) . ?
C01 N01A 1.54(2) . ?
N01A N01B 0.87(3) . ?
O21A N002 1.48(4) . ?
O21A O22 1.77(3) . ?
O22 N002 1.080(17) . ?
C002 N002 1.47(2) . ?
C03D C03B 1.01(4) . ?
C03D C03A 1.33(5) . ?
C03D C03C 1.39(6) . ?
C03D C03D 2.01(8) 14_455 ?
C03C C03B 1.02(7) . ?
C03C C03D 1.39(6) 14_455 ?
C03B C03D 1.01(4) 14_455 ?
C03B C03A 1.38(6) 14_455 ?
C03B C03A 1.38(6) . ?
C03A C03A 1.80(7) 14_455 ?
